data_4504664
loop_
_publ_author_name
'Ghosh, Ananta Kumar'
'Ghoshal, Debajyoti'
'Ribas, Joan'
'Mostafa, Golam'
'Chaudhuri, Nirmalendu Ray'

_publ_section_title
;
 Hydrogen-Bonded Assembly of Water and Chloride in a 3D Supramolecular
 Host
;
_journal_issue 1
_journal_name_full 'Crystal Growth &amp; Design'
_journal_page_first 36
_journal_paper_doi 10.1021/cg050423i
_journal_volume 6
_journal_year 2006
_chemical_formula_moiety 'C54 H42 Cl2 Cu4 N8 O6, 16(H2 O), 2(Cl)'
_chemical_formula_sum 'C54 H74 Cl4 Cu4 N8 O22'
_chemical_formula_weight 1583.17
_chemical_name_systematic
;
 ?
;
_space_group_IT_number 12
_symmetry_cell_setting monoclinic
_symmetry_space_group_name_Hall '-C 2y'
_symmetry_space_group_name_H-M 'C 1 2/m 1'
_atom_sites_solution_hydrogens geom
_atom_sites_solution_primary direct
_atom_sites_solution_secondary difmap
_audit_creation_method SHELXL-97
_cell_angle_alpha 90.00
_cell_angle_beta 97.929(2)
_cell_angle_gamma 90.00
_cell_formula_units_Z 2
_cell_length_a 25.2307(19)
_cell_length_b 17.8084(13)
_cell_length_c 7.5488(5)
_cell_measurement_reflns_used 10837
_cell_measurement_temperature 296(2)
_cell_measurement_theta_max 28.3
_cell_measurement_theta_min 1.4
_cell_volume 3359.4(4)
_computing_cell_refinement 'Bruker SMART'
_computing_data_collection 'Bruker SMART'
_computing_data_reduction 'Bruker SHELXTL'
_computing_molecular_graphics 'Ortep-3 for windows (Farrugia, 1997)'
_computing_publication_material 'Platon99 (Spek, 1999)'
_computing_structure_refinement 'SHELXL-97 (Sheldrick, 1997)'
_computing_structure_solution 'SHELXS-97 (Sheldrick, 1997)'
_diffrn_ambient_temperature 296(2)
_diffrn_measured_fraction_theta_full 0.961
_diffrn_measured_fraction_theta_max 0.961
_diffrn_measurement_device_type 'CCD area detector'
_diffrn_measurement_method 'phi and omega scans'
_diffrn_radiation_monochromator graphite
_diffrn_radiation_source 'sealed tube'
_diffrn_radiation_type MoK\a
_diffrn_radiation_wavelength 0.71073
_diffrn_reflns_av_R_equivalents 0.0678
_diffrn_reflns_av_sigmaI/netI 0.1623
_diffrn_reflns_limit_h_max 33
_diffrn_reflns_limit_h_min -33
_diffrn_reflns_limit_k_max 11
_diffrn_reflns_limit_k_min -23
_diffrn_reflns_limit_l_max 10
_diffrn_reflns_limit_l_min -9
_diffrn_reflns_number 10837
_diffrn_reflns_theta_full 28.30
_diffrn_reflns_theta_max 28.30
_diffrn_reflns_theta_min 1.40
_diffrn_standards_decay_% 0
_exptl_absorpt_coefficient_mu 1.487
_exptl_absorpt_correction_T_max .8875
_exptl_absorpt_correction_T_min .8278
_exptl_absorpt_correction_type empirical
_exptl_absorpt_process_details
;
'XPREP' - A PROGRAM DATA PREPARATION & RECIPROCAL 
SPACE EXPLORATION,
Bruker Analytical X-ray Systems, 1997
;
_exptl_crystal_colour blue
_exptl_crystal_density_diffrn 1.565
_exptl_crystal_density_method 'not measured'
_exptl_crystal_description Parallelopiped
_exptl_crystal_F_000 1628
_exptl_crystal_size_max 0.20
_exptl_crystal_size_mid 0.10
_exptl_crystal_size_min 0.10
_refine_diff_density_max 1.371
_refine_diff_density_min -0.786
_refine_diff_density_rms 0.108
_refine_ls_extinction_method none
_refine_ls_goodness_of_fit_ref 0.883
_refine_ls_hydrogen_treatment noref
_refine_ls_matrix_type full
_refine_ls_number_parameters 225
_refine_ls_number_reflns 4138
_refine_ls_number_restraints 33
_refine_ls_restrained_S_all 0.912
_refine_ls_R_factor_all 0.1503
_refine_ls_R_factor_gt 0.0562
_refine_ls_shift/su_max 0.000
_refine_ls_shift/su_mean 0.000
_refine_ls_structure_factor_coef Fsqd
_refine_ls_weighting_details 'calc w=1/[\s^2^(Fo^2^)+(0.0924P)^2^+0.0000P] where P=(Fo^2^+2Fc^2^)/3'
_refine_ls_weighting_scheme calc
_refine_ls_wR_factor_gt 0.1636
_refine_ls_wR_factor_ref 0.1850
_reflns_number_gt 1675
_reflns_number_total 4138
_reflns_threshold_expression >2sigma(I)
_cod_data_source_file cg050423isi20050817_091233.cif
_cod_data_source_block Ind282
_cod_depositor_comments
;
The following automatic conversions were performed:

'_symmetry_cell_setting' value 'Monoclinic' changed to 'monoclinic'
according to /home/saulius/struct/CIF-dictionaries/cif_core.dic
dictionary named 'cif_core.dic' version 2.4.1 from 2010-06-29.

Automatic conversion script
Id: cif_fix_values 1715 2011-07-08 13:25:40Z adriana 
;
_cod_original_sg_symbol_H-M C2/m
_cod_database_code 4504664

loop_
_symmetry_equiv_pos_as_xyz
'x, y, z'
'-x, y, -z'
'x+1/2, y+1/2, z'
'-x+1/2, y+1/2, -z'
'-x, -y, -z'
'x, -y, z'
'-x+1/2, -y+1/2, -z'
'x+1/2, -y+1/2, z'

loop_
_atom_site_label
_atom_site_type_symbol
_atom_site_fract_x
_atom_site_fract_y
_atom_site_fract_z
_atom_site_U_iso_or_equiv
_atom_site_adp_type
_atom_site_occupancy
_atom_site_symmetry_multiplicity
_atom_site_calc_flag
_atom_site_refinement_flags
Cu1 Cu 0.29005(3) 0.41527(4) 0.11528(10) 0.0422(3) Uani 1 1 d .
Cl1 Cl 0.29750(9) 0.5000 0.3988(3) 0.0513(6) Uani 1 2 d S
N1 N 0.22127(19) 0.3561(3) 0.1130(6) 0.0416(13) Uani 1 1 d .
N2 N 0.32096(18) 0.3237(3) 0.2453(6) 0.0381(12) Uani 1 1 d .
O1 O 0.36065(15) 0.4371(2) 0.0463(6) 0.0484(11) Uani 1 1 d .
O2 O 0.2550(2) 0.5000 -0.0081(8) 0.0524(16) Uani 1 2 d S
H1O2 H 0.2565 0.5000 -0.1311 0.063 Uiso 1 2 d S
C1 C 0.1719(2) 0.3736(4) 0.0425(9) 0.0547(18) Uani 1 1 d .
H1 H 0.1656 0.4204 -0.0106 0.066 Uiso 1 1 calc R
C2 C 0.1291(3) 0.3244(5) 0.0449(10) 0.062(2) Uani 1 1 d .
H2 H 0.0950 0.3385 -0.0066 0.075 Uiso 1 1 calc R
C3 C 0.1375(3) 0.2554(5) 0.1232(9) 0.063(2) Uani 1 1 d .
H3 H 0.1089 0.2226 0.1261 0.075 Uiso 1 1 calc R
C4 C 0.1898(2) 0.2339(4) 0.2001(8) 0.0470(17) Uani 1 1 d .
C5 C 0.2042(3) 0.1637(4) 0.2900(9) 0.059(2) Uani 1 1 d .
H5 H 0.1778 0.1281 0.2992 0.070 Uiso 1 1 calc R
C6 C 0.2551(3) 0.1486(4) 0.3610(9) 0.0562(19) Uani 1 1 d .
H6 H 0.2631 0.1026 0.4169 0.067 Uiso 1 1 calc R
C7 C 0.2965(3) 0.2013(4) 0.3521(8) 0.0468(16) Uani 1 1 d .
C8 C 0.3508(3) 0.1899(4) 0.4243(8) 0.0541(18) Uani 1 1 d .
H8 H 0.3614 0.1456 0.4840 0.065 Uiso 1 1 calc R
C9 C 0.3875(3) 0.2444(4) 0.4055(9) 0.0553(18) Uani 1 1 d .
H9 H 0.4232 0.2376 0.4529 0.066 Uiso 1 1 calc R
C10 C 0.3711(2) 0.3106(4) 0.3149(8) 0.0469(16) Uani 1 1 d .
H10 H 0.3967 0.3471 0.3028 0.056 Uiso 1 1 calc R
C11 C 0.2845(2) 0.2705(3) 0.2652(7) 0.0372(14) Uani 1 1 d .
C12 C 0.2304(2) 0.2874(4) 0.1911(8) 0.0414(15) Uani 1 1 d .
C13 C 0.3821(3) 0.5000 0.0247(12) 0.049(2) Uani 0.5 2 d SD
C14 C 0.4365(3) 0.5000 -0.0301(15) 0.074(3) Uani 0.5 2 d SDU
H14A H 0.4321 0.4962 -0.1594 0.089 Uiso 0.50 1 calc PR
H14B H 0.4523 0.5487 0.0008 0.089 Uiso 0.50 1 calc PR
C15 C 0.4748(4) 0.4441(8) 0.0397(19) 0.080(5) Uani 1 1 d PDU
H15A H 0.4583 0.3951 0.0211 0.097 Uiso 0.50 1 calc PR
H15B H 0.4834 0.4516 0.1678 0.097 Uiso 0.50 1 calc PR
Cl2 Cl 0.5000 0.3762(4) 0.5000 0.189(2) Uani 1 2 d S
O1W O 0.5029(2) 0.2715(3) 0.1879(7) 0.0916(18) Uani 1 1 d .
H1W1 H 0.4943 0.2757 0.2845 0.110 Uiso 1 1 d .
H2W1 H 0.5244 0.3046 0.1705 0.110 Uiso 1 1 d .
O2W O 0.5017(3) 0.1174(3) 0.3045(8) 0.0958(19) Uani 1 1 d .
H1W2 H 0.5249 0.1273 0.3718 0.115 Uiso 1 1 d .
H2W2 H 0.4940 0.1552 0.2477 0.115 Uiso 1 1 d .
O3W O 0.5756(3) 0.5000 0.5176(14) 0.130(4) Uani 1 2 d S
H1W3 H 0.5587 0.4590 0.5120 0.156 Uiso 1 1 d .
O4W O 0.5714(4) 0.0000 0.176(2) 0.179(5) Uani 1 2 d SU
H1W4 H 0.5619 0.0415 0.2267 0.214 Uiso 1 1 d .
O5W O 0.5853(5) 0.0000 0.784(2) 0.197(6) Uani 1 2 d SU
H1W5 H 0.5622 0.0309 0.7967 0.236 Uiso 1 1 d .
O6W O 0.6604(6) 0.0000 0.418(2) 0.240(7) Uani 1 2 d SU
H1W6 H 0.6699 0.0395 0.3926 0.288 Uiso 1 1 d .

loop_
_atom_site_aniso_label
_atom_site_aniso_U_11
_atom_site_aniso_U_22
_atom_site_aniso_U_33
_atom_site_aniso_U_23
_atom_site_aniso_U_13
_atom_site_aniso_U_12
Cu1 0.0320(4) 0.0373(4) 0.0571(5) -0.0019(4) 0.0055(3) -0.0006(4)
Cl1 0.0619(15) 0.0381(13) 0.0565(16) 0.000 0.0173(12) 0.000
N1 0.034(3) 0.044(3) 0.048(3) -0.009(3) 0.011(2) -0.002(3)
N2 0.034(3) 0.039(3) 0.042(3) -0.007(2) 0.006(2) -0.003(2)
O1 0.035(2) 0.046(3) 0.067(3) 0.000(2) 0.015(2) 0.001(2)
O2 0.043(3) 0.041(4) 0.069(4) 0.000 -0.007(3) 0.000
C1 0.039(4) 0.056(4) 0.070(5) -0.014(4) 0.009(3) -0.001(4)
C2 0.034(4) 0.085(6) 0.067(5) -0.021(5) 0.006(4) -0.008(4)
C3 0.043(4) 0.086(6) 0.062(5) -0.025(5) 0.017(4) -0.022(4)
C4 0.048(4) 0.054(4) 0.041(4) -0.018(3) 0.016(3) -0.013(3)
C5 0.075(5) 0.050(5) 0.057(5) -0.015(4) 0.029(4) -0.027(4)
C6 0.072(5) 0.042(4) 0.057(5) -0.006(4) 0.018(4) -0.014(4)
C7 0.057(4) 0.044(4) 0.041(4) -0.006(3) 0.014(3) -0.006(3)
C8 0.071(5) 0.049(4) 0.042(4) 0.001(3) 0.004(4) 0.014(4)
C9 0.050(4) 0.051(4) 0.062(5) -0.004(4) -0.001(3) 0.007(4)
C10 0.039(4) 0.048(4) 0.053(4) -0.006(3) 0.003(3) -0.003(3)
C11 0.038(3) 0.041(4) 0.034(3) -0.008(3) 0.010(3) -0.002(3)
C12 0.044(4) 0.046(4) 0.037(4) -0.013(3) 0.017(3) -0.008(3)
C13 0.039(5) 0.060(7) 0.049(6) 0.000 0.013(4) 0.000
C14 0.063(6) 0.083(7) 0.082(7) 0.000 0.028(5) 0.000
C15 0.063(7) 0.078(8) 0.105(9) 0.007(7) 0.029(7) -0.002(7)
Cl2 0.170(5) 0.186(6) 0.205(6) 0.000 0.005(4) 0.000
O1W 0.070(3) 0.120(5) 0.087(4) 0.000(4) 0.020(3) 0.000(4)
O2W 0.116(5) 0.066(4) 0.104(5) -0.001(3) 0.009(4) 0.015(4)
O3W 0.075(6) 0.164(10) 0.143(9) 0.000 -0.015(6) 0.000
O4W 0.146(9) 0.096(8) 0.312(14) 0.000 0.097(10) 0.000
O5W 0.210(11) 0.101(8) 0.234(12) 0.000 -0.131(9) 0.000
O6W 0.239(14) 0.128(10) 0.341(17) 0.000 0.000(12) 0.000

loop_
_atom_type_symbol
_atom_type_description
_atom_type_scat_dispersion_real
_atom_type_scat_dispersion_imag
_atom_type_scat_source
C C 0.0033 0.0016 'International Tables Vol C Tables 4.2.6.8 and 6.1.1.4'
H H 0.0000 0.0000 'International Tables Vol C Tables 4.2.6.8 and 6.1.1.4'
N N 0.0061 0.0033 'International Tables Vol C Tables 4.2.6.8 and 6.1.1.4'
O O 0.0106 0.0060 'International Tables Vol C Tables 4.2.6.8 and 6.1.1.4'
Cu Cu 0.3201 1.2651 'International Tables Vol C Tables 4.2.6.8 and 6.1.1.4'
Cl Cl 0.1484 0.1585 'International Tables Vol C Tables 4.2.6.8 and 6.1.1.4'

loop_
_geom_angle_atom_site_label_1
_geom_angle_atom_site_label_2
_geom_angle_atom_site_label_3
_geom_angle
_geom_angle_site_symmetry_1
_geom_angle_site_symmetry_3
O2 Cu1 O1 95.1(2) . .
O2 Cu1 N2 175.6(2) . .
O1 Cu1 N2 89.15(18) . .
O2 Cu1 N1 93.9(2) . .
O1 Cu1 N1 155.17(18) . .
N2 Cu1 N1 81.7(2) . .
O2 Cu1 Cl1 85.38(17) . .
O1 Cu1 Cl1 97.93(14) . .
N2 Cu1 Cl1 95.14(14) . .
N1 Cu1 Cl1 105.83(14) . .
O2 Cu1 Cu1 38.31(14) . 6_565
O1 Cu1 Cu1 78.56(12) . 6_565
N2 Cu1 Cu1 144.41(13) . 6_565
N1 Cu1 Cu1 121.30(14) . 6_565
Cl1 Cu1 Cu1 54.59(3) . 6_565
Cu1 Cl1 Cu1 70.82(7) . 6_565
C1 N1 C12 118.6(6) . .
C1 N1 Cu1 129.7(5) . .
C12 N1 Cu1 111.6(4) . .
C10 N2 C11 117.6(5) . .
C10 N2 Cu1 128.7(4) . .
C11 N2 Cu1 113.7(4) . .
C13 O1 Cu1 129.1(4) . .
Cu1 O2 Cu1 103.4(3) 6_565 .
Cu1 O2 H1O2 113.7 6_565 .
Cu1 O2 H1O2 113.7 . .
N1 C1 C2 122.4(7) . .
N1 C1 H1 118.8 . .
C2 C1 H1 118.8 . .
C3 C2 C1 119.8(7) . .
C3 C2 H2 120.1 . .
C1 C2 H2 120.1 . .
C2 C3 C4 119.9(7) . .
C2 C3 H3 120.1 . .
C4 C3 H3 120.1 . .
C12 C4 C3 116.0(7) . .
C12 C4 C5 118.1(6) . .
C3 C4 C5 125.8(7) . .
C6 C5 C4 121.6(6) . .
C6 C5 H5 119.2 . .
C4 C5 H5 119.2 . .
C5 C6 C7 121.2(7) . .
C5 C6 H6 119.4 . .
C7 C6 H6 119.4 . .
C11 C7 C6 119.4(6) . .
C11 C7 C8 115.9(6) . .
C6 C7 C8 124.7(7) . .
C9 C8 C7 119.6(6) . .
C9 C8 H8 120.2 . .
C7 C8 H8 120.2 . .
C8 C9 C10 119.6(6) . .
C8 C9 H9 120.2 . .
C10 C9 H9 120.2 . .
N2 C10 C9 123.1(6) . .
N2 C10 H10 118.5 . .
C9 C10 H10 118.5 . .
N2 C11 C7 124.3(6) . .
N2 C11 C12 115.9(5) . .
C7 C11 C12 119.8(6) . .
N1 C12 C4 123.2(6) . .
N1 C12 C11 116.9(5) . .
C4 C12 C11 119.9(6) . .
O1 C13 O1 124.7(7) . 6_565
O1 C13 C14 117.6(3) . .
O1 C13 C14 117.6(3) 6_565 .
C15 C14 C13 119.9(6) . .
C15 C14 H14A 107.3 . .
C13 C14 H14A 107.3 . .
C15 C14 H14B 107.3 . .
C13 C14 H14B 107.3 . .
H14A C14 H14B 106.9 . .
C14 C15 C15 115.1(10) . 2_655
C14 C15 H15A 108.5 . .
C15 C15 H15A 108.5 2_655 .
C14 C15 H15B 108.5 . .
C15 C15 H15B 108.5 2_655 .
H15A C15 H15B 107.5 . .
H1W1 O1W H2W1 110.4 . .
H1W2 O2W H2W2 106.0 . .
H1W3 O3W H1W3 120.0 . 6_565
H1W4 O4W H1W4 114.0 . 6_555
H1W5 O5W H1W5 85.0 . 6_555
H1W6 O6W H1W6 130.0 . 6_555

loop_
_geom_bond_atom_site_label_1
_geom_bond_atom_site_label_2
_geom_bond_distance
_geom_bond_site_symmetry_2
Cu1 O2 1.923(4) .
Cu1 O1 1.963(4) .
Cu1 N2 2.005(5) .
Cu1 N1 2.029(5) .
Cu1 Cl1 2.604(2) .
Cu1 Cu1 3.0180(15) 6_565
Cl1 Cu1 2.604(2) 6_565
N1 C1 1.321(7) .
N1 C12 1.363(7) .
N2 C10 1.323(7) .
N2 C11 1.344(7) .
O1 C13 1.264(5) .
O2 Cu1 1.923(4) 6_565
O2 H1O2 0.935 .
C1 C2 1.392(9) .
C1 H1 0.9300 .
C2 C3 1.368(10) .
C2 H2 0.9300 .
C3 C4 1.420(9) .
C3 H3 0.9300 .
C4 C12 1.407(8) .
C4 C5 1.444(9) .
C5 C6 1.349(10) .
C5 H5 0.9300 .
C6 C7 1.411(9) .
C6 H6 0.9300 .
C7 C11 1.409(8) .
C7 C8 1.419(9) .
C8 C9 1.360(9) .
C8 H8 0.9300 .
C9 C10 1.396(9) .
C9 H9 0.9300 .
C10 H10 0.9300 .
C11 C12 1.434(8) .
C13 O1 1.264(5) 6_565
C13 C14 1.488(8) .
C14 C15 1.435(9) .
C14 H14A 0.9700 .
C14 H14B 0.9700 .
C15 C15 1.478(10) 2_655
C15 H15A 0.9700 .
C15 H15B 0.9700 .
O1W H1W1 0.792 .
O1W H2W1 0.824 .
O2W H1W2 0.741 .
O2W H2W2 0.807 .
O3W H1W3 0.843 .
O3W H1W3 0.840 6_565
O4W H1W4 0.879 .
O4W H1W4 0.880 6_555
O5W H1W5 0.816 .
O5W H1W5 0.820 6_555
O6W H1W6 0.777 .
O6W H1W6 0.780 6_555

loop_
_geom_hbond_atom_site_label_D
_geom_hbond_atom_site_label_H
_geom_hbond_atom_site_label_A
_geom_hbond_distance_DH
_geom_hbond_distance_HA
_geom_hbond_distance_DA
_geom_hbond_angle_DHA
_geom_hbond_site_symmetry_A
O1W H1W1 Cl2 0.79 2.4100 3.013(7) 134.00 .
O1W H1W1 Cl2 0.79 2.4100 3.013(7) 134.00 2_656
O2W H2W2 O1W 0.81 2.1400 2.883(8) 154.00 .
O3W H1W3 Cl2 0.84 2.0800 2.906(7) 165.00 .
O3W H1W3 Cl2 0.84 2.0800 2.906(7) 165.00 2_656
O4W H1W4 O2W 0.88 2.1700 2.979(10) 152.00 .
O5W H1W5 O2W 0.82 2.2800 3.038(12) 154.00 2_656
